data_7059938
loop_
_publ_author_name
'Filkale, Adelew Estifanos'
'Pathak, Chandni'

_publ_section_title
;
 Dinuclear cobalt complexes supported by biphenol and binaphthol-derived
 bis(salicylaldimine) ligands: synthesis, characterization and catalytic
 application in \b-enaminone synthesis from 1,3-dicarbonyl compounds and
 aliphatic amines
;
_journal_issue 35
_journal_name_full 'New Journal of Chemistry'
_journal_page_first 15109
_journal_page_last 15121
_journal_paper_doi 10.1039/D0NJ00052C
_journal_volume 44
_journal_year 2020
_chemical_absolute_configuration ad
_chemical_formula_moiety 'C76 H60 Co2 N4 O4'
_chemical_formula_sum 'C76 H60 Co2 N4 O4'
_chemical_formula_weight 1211.14
_space_group_crystal_system monoclinic
_space_group_IT_number 4
_space_group_name_Hall 'P 2yb'
_space_group_name_H-M_alt 'P 1 21 1'
_atom_sites_solution_hydrogens geom
_atom_sites_solution_primary direct
_atom_sites_solution_secondary difmap
_audit_creation_method SHELXL-97
_audit_update_record
;
2015-07-12 deposited with the CCDC.	2020-07-29 downloaded from the CCDC.
;
_cell_angle_alpha 90.000(5)
_cell_angle_beta 111.862(5)
_cell_angle_gamma 90.000(5)
_cell_formula_units_Z 2
_cell_length_a 15.965(5)
_cell_length_b 12.533(5)
_cell_length_c 20.132(5)
_cell_measurement_temperature 150(2)
_cell_measurement_theta_max 25.00
_cell_measurement_theta_min 1.96
_cell_volume 3739(2)
_computing_cell_refinement 'CrystalClear-SM Expert 2.0 r4'
_computing_data_collection 'CrystalClear-SM Expert 2.0 r4 (Rigaku, 2009)'
_computing_data_reduction 'CrystalClear-SM Expert 2.0 r4'
_computing_molecular_graphics 'CrystalStructure 4.0 (Rigaku, 2010)'
_computing_publication_material 'CrystalStructure 4.0'
_computing_structure_refinement 'SHELXL97 (Sheldrick, 2008)'
_computing_structure_solution 'SHELXS86 (Sheldrick, 1985)'
_diffrn_ambient_temperature 150(2)
_diffrn_measured_fraction_theta_full 0.997
_diffrn_measured_fraction_theta_max 0.997
_diffrn_measurement_device_type 'Rigaku Saturn724+'
_diffrn_measurement_method \w
_diffrn_radiation_monochromator graphite
_diffrn_radiation_source 'fine-focus sealed tube'
_diffrn_radiation_type MoK\a
_diffrn_radiation_wavelength 0.71073
_diffrn_reflns_av_R_equivalents 0.0359
_diffrn_reflns_av_sigmaI/netI 0.0649
_diffrn_reflns_limit_h_max 15
_diffrn_reflns_limit_h_min -18
_diffrn_reflns_limit_k_max 14
_diffrn_reflns_limit_k_min -14
_diffrn_reflns_limit_l_max 23
_diffrn_reflns_limit_l_min -23
_diffrn_reflns_number 27829
_diffrn_reflns_theta_full 25.00
_diffrn_reflns_theta_max 25.00
_diffrn_reflns_theta_min 1.96
_diffrn_standards_number 0
_exptl_absorpt_coefficient_mu 0.489
_exptl_absorpt_correction_T_max 0.9619
_exptl_absorpt_correction_T_min 0.8834
_exptl_absorpt_correction_type multi-scan
_exptl_absorpt_process_details 'NUMABS (Rigaku, 1999)'
_exptl_crystal_colour Colorless
_exptl_crystal_density_diffrn 1.076
_exptl_crystal_density_method 'not measured'
_exptl_crystal_description Prism
_exptl_crystal_F_000 1260
_exptl_crystal_size_max 0.26
_exptl_crystal_size_mid 0.14
_exptl_crystal_size_min 0.08
_refine_diff_density_max 2.526
_refine_diff_density_min -0.605
_refine_diff_density_rms 0.151
_refine_ls_abs_structure_details 'Flack H D (1983), Acta Cryst. A39, 876-881'
_refine_ls_abs_structure_Flack 10(10)
_refine_ls_extinction_coef 0.0257(15)
_refine_ls_extinction_expression Fc^*^=kFc[1+0.001xFc^2^\l^3^/sin(2\q)]^-1/4^
_refine_ls_extinction_method SHELXL
_refine_ls_goodness_of_fit_ref 1.081
_refine_ls_hydrogen_treatment constr
_refine_ls_matrix_type full
_refine_ls_number_parameters 784
_refine_ls_number_reflns 13002
_refine_ls_number_restraints 1
_refine_ls_restrained_S_all 1.081
_refine_ls_R_factor_all 0.0961
_refine_ls_R_factor_gt 0.0905
_refine_ls_shift/su_max 0.001
_refine_ls_shift/su_mean 0.000
_refine_ls_structure_factor_coef Fsqd
_refine_ls_weighting_details 'calc w=1/[\s^2^(Fo^2^)+(0.1846P)^2^+0.0000P] where P=(Fo^2^+2Fc^2^)/3'
_refine_ls_weighting_scheme calc
_refine_ls_wR_factor_gt 0.2475
_refine_ls_wR_factor_ref 0.2583
_reflns_number_gt 11596
_reflns_number_total 13002
_reflns_threshold_expression >2sigma(I)
_cod_data_source_file d0nj00052c2.cif
_cod_data_source_block ae-3-103
_cod_depositor_comments 'Adding full bibliography for 7059937--7059938.cif.'
_cod_original_sg_symbol_H-M 'P 21'
_cod_database_code 7059938

loop_
_symmetry_equiv_pos_as_xyz
'x, y, z'
'-x, y+1/2, -z'

loop_
_atom_site_label
_atom_site_type_symbol
_atom_site_fract_x
_atom_site_fract_y
_atom_site_fract_z
_atom_site_U_iso_or_equiv
_atom_site_adp_type
_atom_site_occupancy
_atom_site_symmetry_multiplicity
_atom_site_calc_flag
_atom_site_refinement_flags
_atom_site_disorder_assembly
_atom_site_disorder_group
C1 C -0.3815(3) -0.0767(4) -0.7510(3) 0.0443(10) Uani 1 1 d . . .
C2 C -0.3214(3) -0.1179(4) -0.7813(3) 0.0460(11) Uani 1 1 d . . .
C3 C -0.3405(3) -0.1044(5) -0.8560(3) 0.0536(13) Uani 1 1 d . . .
C4 C -0.4151(4) -0.0435(5) -0.8973(3) 0.0565(13) Uani 1 1 d . . .
H4 H -0.4255 -0.0306 -0.9462 0.068 Uiso 1 1 calc R . .
C5 C -0.4734(4) -0.0020(5) -0.8685(3) 0.0624(15) Uani 1 1 d . . .
C6 C -0.5518(4) 0.0615(6) -0.9120(3) 0.077(2) Uani 1 1 d . . .
H6 H -0.5607 0.0750 -0.9606 0.093 Uiso 1 1 calc R . .
C7 C -0.6097(4) 0.1004(7) -0.8868(4) 0.081(2) Uani 1 1 d . . .
H7 H -0.6603 0.1404 -0.9167 0.098 Uiso 1 1 calc R . .
C8 C -0.5955(4) 0.0813(6) -0.8126(3) 0.0741(18) Uani 1 1 d . . .
H8 H -0.6382 0.1084 -0.7944 0.089 Uiso 1 1 calc R . .
C9 C -0.5221(4) 0.0252(6) -0.7673(3) 0.0662(16) Uani 1 1 d . . .
H9 H -0.5129 0.0162 -0.7182 0.079 Uiso 1 1 calc R . .
C10 C -0.4597(3) -0.0196(5) -0.7964(3) 0.0517(13) Uani 1 1 d . . .
C11 C -0.2859(3) -0.1452(4) -0.8938(3) 0.0484(12) Uani 1 1 d . . .
H11 H -0.3038 -0.1260 -0.9428 0.058 Uiso 1 1 calc R . .
C12 C -0.1669(3) -0.2348(5) -0.9127(3) 0.0497(12) Uani 1 1 d . . .
C13 C -0.1768(4) -0.3419(5) -0.9388(4) 0.0699(17) Uani 1 1 d . . .
C14 C -0.2381(5) -0.4185(6) -0.9260(5) 0.091(2) Uani 1 1 d . . .
H14A H -0.2168 -0.4353 -0.8749 0.136 Uiso 1 1 calc R . .
H14B H -0.2399 -0.4839 -0.9532 0.136 Uiso 1 1 calc R . .
H14C H -0.2988 -0.3877 -0.9415 0.136 Uiso 1 1 calc R . .
C15 C -0.1282(4) -0.3671(6) -0.9835(4) 0.0804(19) Uani 1 1 d . . .
H15 H -0.1405 -0.4329 -1.0087 0.096 Uiso 1 1 calc R . .
C16 C -0.0644(6) -0.3006(9) -0.9917(4) 0.108(3) Uani 1 1 d . . .
H16 H -0.0234 -0.3254 -1.0125 0.130 Uiso 1 1 calc R . .
C18 C -0.0617(4) -0.1948(6) -0.9682(3) 0.0685(17) Uani 1 1 d . . .
H18 H -0.0253 -0.1447 -0.9807 0.082 Uiso 1 1 calc R . .
C19 C -0.1111(3) -0.1594(5) -0.9267(3) 0.0520(13) Uani 1 1 d . . .
C20 C -0.1044(4) -0.0495(5) -0.9015(3) 0.0606(15) Uani 1 1 d . . .
H20A H -0.1467 -0.0048 -0.9389 0.091 Uiso 1 1 calc R . .
H20B H -0.0427 -0.0234 -0.8901 0.091 Uiso 1 1 calc R . .
H20C H -0.1192 -0.0466 -0.8584 0.091 Uiso 1 1 calc R . .
C21 C -0.3595(3) -0.0879(4) -0.6735(2) 0.0442(10) Uani 1 1 d . . .
C22 C -0.3282(3) 0.0044(4) -0.6271(3) 0.0404(11) Uani 1 1 d . . .
C23 C -0.3177(3) 0.1076(4) -0.6552(3) 0.0570(13) Uani 1 1 d . . .
H23 H -0.3296 0.1155 -0.7048 0.068 Uiso 1 1 calc R . .
C24 C -0.2906(3) 0.1944(4) -0.6104(3) 0.0504(12) Uani 1 1 d . . .
H24 H -0.2834 0.2615 -0.6296 0.060 Uiso 1 1 calc R . .
C25 C -0.2732(3) 0.1860(4) -0.5367(3) 0.0553(15) Uani 1 1 d . . .
H25 H -0.2557 0.2472 -0.5068 0.066 Uiso 1 1 calc R . .
C26 C -0.2817(3) 0.0890(4) -0.5082(3) 0.0499(12) Uani 1 1 d . . .
H26 H -0.2691 0.0828 -0.4584 0.060 Uiso 1 1 calc R . .
C27 C -0.3094(3) -0.0022(4) -0.5530(3) 0.0409(11) Uani 1 1 d . . .
C28 C -0.3177(3) -0.1033(4) -0.5264(3) 0.0429(11) Uani 1 1 d . . .
H28 H -0.3055 -0.1097 -0.4767 0.051 Uiso 1 1 calc R . .
C29 C -0.3422(3) -0.1935(4) -0.5675(2) 0.0414(11) Uani 1 1 d . . .
C30 C -0.3644(3) -0.1870(4) -0.6435(2) 0.0388(10) Uani 1 1 d . . .
C31 C -0.3431(3) -0.2905(4) -0.5308(2) 0.0386(10) Uani 1 1 d . . .
H31 H -0.3314 -0.2827 -0.4812 0.046 Uiso 1 1 calc R . .
C32 C -0.3561(3) -0.4675(4) -0.5030(2) 0.0402(11) Uani 1 1 d . . .
C33 C -0.4328(3) -0.4814(4) -0.4872(2) 0.0453(12) Uani 1 1 d . . .
C34 C -0.5184(3) -0.4192(5) -0.5265(3) 0.0568(14) Uani 1 1 d . . .
H34A H -0.5099 -0.3446 -0.5110 0.085 Uiso 1 1 calc R . .
H34B H -0.5684 -0.4500 -0.5159 0.085 Uiso 1 1 calc R . .
H34C H -0.5323 -0.4228 -0.5782 0.085 Uiso 1 1 calc R . .
C35 C -0.4310(4) -0.5567(5) -0.4354(3) 0.0642(16) Uani 1 1 d . . .
H35 H -0.4844 -0.5679 -0.4260 0.077 Uiso 1 1 calc R . .
C36 C -0.3572(4) -0.6136(5) -0.3985(3) 0.0628(16) Uani 1 1 d . . .
H36 H -0.3571 -0.6629 -0.3626 0.075 Uiso 1 1 calc R . .
C38 C -0.2775(4) -0.5968(4) -0.4155(3) 0.0571(15) Uani 1 1 d . . .
H38 H -0.2244 -0.6365 -0.3904 0.069 Uiso 1 1 calc R . .
C39 C -0.2768(3) -0.5255(4) -0.4667(3) 0.0475(13) Uani 1 1 d . . .
C40 C -0.1936(3) -0.5082(5) -0.4849(3) 0.0588(15) Uani 1 1 d . . .
H40A H -0.2089 -0.5212 -0.5361 0.088 Uiso 1 1 calc R . .
H40B H -0.1459 -0.5575 -0.4570 0.088 Uiso 1 1 calc R . .
H40C H -0.1725 -0.4345 -0.4735 0.088 Uiso 1 1 calc R . .
C41 C -0.1221(3) -0.5528(4) -0.6771(3) 0.0435(11) Uani 1 1 d . . .
C42 C -0.0601(3) -0.6102(4) -0.6179(3) 0.0454(11) Uani 1 1 d . . .
C43 C -0.0770(3) -0.7157(4) -0.6021(3) 0.0473(11) Uani 1 1 d . . .
H43 H -0.1301 -0.7511 -0.6324 0.057 Uiso 1 1 calc R . .
C44 C -0.0177(4) -0.7684(4) -0.5431(3) 0.0613(14) Uani 1 1 d . . .
H44 H -0.0302 -0.8391 -0.5327 0.074 Uiso 1 1 calc R . .
C45 C 0.0616(4) -0.7166(5) -0.4986(3) 0.0612(14) Uani 1 1 d . . .
H45 H 0.1032 -0.7531 -0.4585 0.073 Uiso 1 1 calc R . .
C46 C 0.0787(3) -0.6170(5) -0.5122(3) 0.0577(14) Uani 1 1 d . . .
H46 H 0.1313 -0.5825 -0.4803 0.069 Uiso 1 1 calc R . .
C47 C 0.0195(3) -0.5595(4) -0.5742(3) 0.0489(11) Uani 1 1 d . . .
C48 C 0.0375(3) -0.4549(4) -0.5902(3) 0.0451(11) Uani 1 1 d . . .
H48 H 0.0911 -0.4207 -0.5596 0.054 Uiso 1 1 calc R . .
C49 C -0.0202(3) -0.4003(4) -0.6487(3) 0.0469(11) Uani 1 1 d . . .
C50 C -0.1061(3) -0.4477(4) -0.6948(3) 0.0528(13) Uani 1 1 d . . .
C51 C 0.0090(3) -0.2965(4) -0.6618(3) 0.0416(11) Uani 1 1 d . . .
H51 H 0.0682 -0.2762 -0.6313 0.050 Uiso 1 1 calc R . .
C52 C 0.0161(3) -0.1368(4) -0.7190(3) 0.0437(11) Uani 1 1 d . . .
C53 C 0.0730(3) -0.1528(4) -0.7562(3) 0.0464(12) Uani 1 1 d . . .
C54 C 0.0852(3) -0.2577(5) -0.7844(3) 0.0592(14) Uani 1 1 d . . .
H54A H 0.1467 -0.2834 -0.7580 0.089 Uiso 1 1 calc R . .
H54B H 0.0752 -0.2511 -0.8353 0.089 Uiso 1 1 calc R . .
H54C H 0.0418 -0.3086 -0.7786 0.089 Uiso 1 1 calc R . .
C55 C 0.1206(3) -0.0644(5) -0.7660(3) 0.0562(14) Uani 1 1 d . . .
H55 H 0.1597 -0.0748 -0.7913 0.067 Uiso 1 1 calc R . .
C56 C 0.1147(5) 0.0356(5) -0.7417(4) 0.076(2) Uani 1 1 d . . .
H56 H 0.1502 0.0932 -0.7473 0.091 Uiso 1 1 calc R . .
C58 C 0.0506(4) 0.0486(4) -0.7067(4) 0.0657(18) Uani 1 1 d . . .
H58 H 0.0415 0.1178 -0.6913 0.079 Uiso 1 1 calc R . .
C59 C 0.0025(3) -0.0355(4) -0.6950(3) 0.0507(13) Uani 1 1 d . . .
C60 C -0.0639(5) -0.0165(5) -0.6583(4) 0.0751(19) Uani 1 1 d . . .
H60A H -0.1244 -0.0049 -0.6945 0.113 Uiso 1 1 calc R . .
H60B H -0.0454 0.0464 -0.6274 0.113 Uiso 1 1 calc R . .
H60C H -0.0649 -0.0790 -0.6293 0.113 Uiso 1 1 calc R . .
C61 C -0.2097(3) -0.6021(4) -0.7253(3) 0.0468(11) Uani 1 1 d . . .
C62 C -0.2896(3) -0.5703(4) -0.7154(3) 0.0429(11) Uani 1 1 d . . .
C63 C -0.3735(3) -0.6178(4) -0.7595(3) 0.0433(11) Uani 1 1 d . . .
C64 C -0.3787(3) -0.6893(4) -0.8133(3) 0.0469(11) Uani 1 1 d . . .
H64 H -0.4352 -0.7194 -0.8419 0.056 Uiso 1 1 calc R . .
C65 C -0.3003(4) -0.7176(4) -0.8256(3) 0.0553(13) Uani 1 1 d . . .
C66 C -0.3066(5) -0.7883(6) -0.8835(4) 0.087(2) Uani 1 1 d . . .
H66 H -0.3629 -0.8177 -0.9133 0.104 Uiso 1 1 calc R . .
C67 C -0.2297(5) -0.8117(7) -0.8941(4) 0.099(2) Uani 1 1 d . . .
H67 H -0.2336 -0.8539 -0.9343 0.119 Uiso 1 1 calc R . .
C68 C -0.1442(5) -0.7759(6) -0.8478(4) 0.095(2) Uani 1 1 d . . .
H68 H -0.0912 -0.7994 -0.8544 0.114 Uiso 1 1 calc R . .
C69 C -0.1379(4) -0.7078(6) -0.7939(4) 0.0682(16) Uani 1 1 d . . .
H69 H -0.0804 -0.6804 -0.7648 0.082 Uiso 1 1 calc R . .
C70 C -0.2150(3) -0.6762(4) -0.7797(3) 0.0494(12) Uani 1 1 d . . .
C71 C -0.4561(3) -0.6000(4) -0.7470(2) 0.0416(10) Uani 1 1 d . . .
H71 H -0.5040 -0.6478 -0.7709 0.050 Uiso 1 1 calc R . .
C72 C -0.5612(3) -0.5354(4) -0.7036(2) 0.0407(11) Uani 1 1 d . . .
C73 C -0.6260(3) -0.4578(4) -0.7365(3) 0.0458(11) Uani 1 1 d . . .
C74 C -0.6057(4) -0.3648(5) -0.7784(3) 0.0535(13) Uani 1 1 d . . .
H74A H -0.5542 -0.3238 -0.7465 0.080 Uiso 1 1 calc R . .
H74B H -0.6587 -0.3183 -0.7972 0.080 Uiso 1 1 calc R . .
H74C H -0.5913 -0.3933 -0.8183 0.080 Uiso 1 1 calc R . .
C75 C -0.7109(3) -0.4688(5) -0.7311(3) 0.0515(13) Uani 1 1 d . . .
H75 H -0.7556 -0.4166 -0.7536 0.062 Uiso 1 1 calc R . .
C76 C -0.7331(3) -0.5514(4) -0.6949(3) 0.0495(12) Uani 1 1 d . . .
H76 H -0.7908 -0.5559 -0.6915 0.059 Uiso 1 1 calc R . .
C78 C -0.6646(3) -0.6295(4) -0.6630(2) 0.0437(11) Uani 1 1 d . . .
H78 H -0.6784 -0.6890 -0.6397 0.052 Uiso 1 1 calc R . .
C79 C -0.5795(3) -0.6218(4) -0.6648(3) 0.0460(12) Uani 1 1 d . . .
C80 C -0.5105(3) -0.7044(5) -0.6292(3) 0.0541(13) Uani 1 1 d . . .
H80A H -0.4908 -0.7384 -0.6648 0.081 Uiso 1 1 calc R . .
H80B H -0.5365 -0.7583 -0.6073 0.081 Uiso 1 1 calc R . .
H80C H -0.4586 -0.6708 -0.5921 0.081 Uiso 1 1 calc R . .
N1 N -0.2153(2) -0.2051(3) -0.8678(2) 0.0436(9) Uani 1 1 d . . .
N2 N -0.0348(3) -0.2276(3) -0.7097(2) 0.0436(9) Uani 1 1 d . . .
N3 N -0.3573(2) -0.3877(3) -0.55442(18) 0.0342(8) Uani 1 1 d . . .
N4 N -0.4738(3) -0.5291(3) -0.70839(19) 0.0401(9) Uani 1 1 d . . .
O1 O -0.2491(2) -0.1673(3) -0.73863(18) 0.0499(8) Uani 1 1 d . . .
O2 O -0.1650(2) -0.3988(3) -0.7475(2) 0.0566(10) Uani 1 1 d . . .
O3 O -0.3931(2) -0.2707(3) -0.68506(18) 0.0467(8) Uani 1 1 d . . .
O4 O -0.2827(2) -0.5030(3) -0.6642(2) 0.0493(8) Uani 1 1 d . . .
Co1 Co -0.16668(4) -0.24917(5) -0.76503(3) 0.04143(15) Uani 1 1 d . . .
Co2 Co -0.37774(4) -0.41862(5) -0.65725(3) 0.03800(14) Uani 1 1 d . . .

loop_
_atom_site_aniso_label
_atom_site_aniso_U_11
_atom_site_aniso_U_22
_atom_site_aniso_U_33
_atom_site_aniso_U_23
_atom_site_aniso_U_13
_atom_site_aniso_U_12
C1 0.0500(19) 0.035(2) 0.066(2) 0.0143(19) 0.0421(17) 0.0103(19)
C2 0.050(2) 0.035(2) 0.063(2) 0.012(2) 0.0324(19) 0.006(2)
C3 0.056(2) 0.054(3) 0.069(3) 0.013(2) 0.045(2) 0.018(2)
C4 0.059(2) 0.056(3) 0.060(3) 0.022(2) 0.028(2) 0.030(2)
C5 0.054(3) 0.070(4) 0.073(3) 0.014(3) 0.035(2) 0.022(3)
C6 0.065(3) 0.110(5) 0.062(3) 0.018(3) 0.029(2) 0.047(3)
C7 0.067(3) 0.099(5) 0.083(4) 0.007(4) 0.033(3) 0.042(4)
C8 0.058(2) 0.104(5) 0.073(3) 0.015(4) 0.039(2) 0.038(3)
C9 0.063(3) 0.082(4) 0.070(3) 0.013(3) 0.042(2) 0.027(3)
C10 0.046(2) 0.062(3) 0.057(2) 0.023(2) 0.0316(19) 0.017(2)
C11 0.048(2) 0.053(3) 0.056(2) 0.011(2) 0.0330(18) 0.008(2)
C12 0.049(2) 0.055(3) 0.058(2) 0.003(2) 0.0351(18) 0.011(2)
C13 0.070(3) 0.060(4) 0.093(4) -0.023(3) 0.047(3) -0.005(3)
C14 0.096(4) 0.063(4) 0.119(5) -0.030(4) 0.048(4) -0.017(4)
C15 0.081(3) 0.059(4) 0.123(5) -0.024(3) 0.063(3) 0.008(3)
C16 0.138(5) 0.121(7) 0.101(4) -0.013(5) 0.084(4) 0.027(6)
C18 0.057(2) 0.086(5) 0.084(3) 0.016(3) 0.051(2) 0.002(3)
C19 0.047(2) 0.056(3) 0.059(3) 0.017(2) 0.027(2) 0.015(2)
C20 0.059(3) 0.068(4) 0.063(3) 0.011(3) 0.032(2) -0.002(3)
C21 0.0456(18) 0.042(2) 0.066(2) 0.023(2) 0.0445(16) 0.0152(19)
C22 0.0319(18) 0.036(2) 0.063(2) 0.015(2) 0.0276(17) 0.0065(18)
C23 0.057(2) 0.048(3) 0.084(3) 0.031(2) 0.048(2) 0.013(2)
C24 0.054(2) 0.027(2) 0.084(3) 0.012(2) 0.041(2) 0.003(2)
C25 0.037(2) 0.037(3) 0.094(4) 0.003(3) 0.025(2) -0.005(2)
C26 0.039(2) 0.037(2) 0.071(3) 0.014(2) 0.018(2) 0.002(2)
C27 0.0353(18) 0.028(2) 0.064(3) 0.0056(19) 0.0239(18) -0.0001(18)
C28 0.042(2) 0.034(2) 0.054(2) 0.004(2) 0.0189(18) 0.0046(19)
C29 0.0358(18) 0.043(3) 0.053(2) 0.002(2) 0.0252(17) 0.0038(19)
C30 0.0359(18) 0.046(3) 0.0452(19) 0.0058(19) 0.0271(15) 0.0087(19)
C31 0.0420(19) 0.038(2) 0.0445(19) 0.0054(18) 0.0258(16) -0.0007(18)
C32 0.047(2) 0.029(2) 0.046(2) 0.0014(18) 0.0186(18) -0.0047(19)
C33 0.054(2) 0.046(3) 0.040(2) -0.002(2) 0.0215(18) -0.008(2)
C34 0.056(2) 0.073(4) 0.047(2) 0.006(3) 0.0264(19) -0.009(3)
C35 0.069(3) 0.069(4) 0.055(3) 0.010(3) 0.024(2) -0.035(3)
C36 0.075(3) 0.048(3) 0.058(3) 0.002(2) 0.017(3) -0.026(3)
C38 0.074(3) 0.035(3) 0.050(3) 0.009(2) 0.010(2) 0.001(3)
C39 0.056(3) 0.030(2) 0.055(3) -0.009(2) 0.019(2) -0.005(2)
C40 0.039(2) 0.061(3) 0.072(3) 0.006(3) 0.016(2) 0.011(2)
C41 0.049(2) 0.023(2) 0.074(3) 0.0084(19) 0.0427(19) 0.0053(18)
C42 0.0483(19) 0.034(2) 0.075(2) 0.002(2) 0.0471(18) 0.0023(19)
C43 0.051(2) 0.033(2) 0.073(3) 0.005(2) 0.040(2) 0.007(2)
C44 0.094(3) 0.029(2) 0.081(3) 0.020(2) 0.056(3) 0.012(2)
C45 0.079(3) 0.044(3) 0.074(3) 0.019(2) 0.044(3) 0.014(3)
C46 0.054(2) 0.056(3) 0.075(3) 0.019(3) 0.038(2) 0.020(2)
C47 0.0498(19) 0.038(2) 0.082(3) 0.014(2) 0.0509(19) 0.012(2)
C48 0.0378(19) 0.039(2) 0.071(3) 0.012(2) 0.0350(18) 0.0123(18)
C49 0.0404(18) 0.035(3) 0.081(3) 0.007(2) 0.0402(19) 0.0021(19)
C50 0.052(2) 0.036(3) 0.091(3) 0.004(2) 0.052(2) -0.002(2)
C51 0.0351(18) 0.032(2) 0.064(2) 0.008(2) 0.0250(17) 0.0085(18)
C52 0.042(2) 0.036(2) 0.055(2) 0.001(2) 0.0198(19) -0.006(2)
C53 0.039(2) 0.050(3) 0.056(2) 0.009(2) 0.0238(18) 0.003(2)
C54 0.053(2) 0.055(3) 0.084(3) -0.001(3) 0.042(2) 0.005(3)
C55 0.044(2) 0.055(3) 0.073(3) 0.020(3) 0.026(2) 0.002(2)
C56 0.071(4) 0.052(3) 0.081(4) 0.027(3) 0.001(3) -0.018(3)
C58 0.073(3) 0.028(3) 0.086(4) -0.001(3) 0.018(3) 0.005(2)
C59 0.050(2) 0.040(3) 0.058(3) 0.002(2) 0.016(2) 0.004(2)
C60 0.108(4) 0.053(3) 0.075(3) -0.007(3) 0.047(3) 0.018(4)
C61 0.049(2) 0.031(2) 0.078(3) 0.009(2) 0.0449(19) 0.0064(19)
C62 0.048(2) 0.027(2) 0.070(2) 0.0058(19) 0.0393(18) 0.0026(19)
C63 0.047(2) 0.033(2) 0.066(2) -0.001(2) 0.0393(18) 0.0025(19)
C64 0.051(2) 0.038(3) 0.063(2) -0.006(2) 0.0352(19) 0.002(2)
C65 0.074(3) 0.036(3) 0.078(3) 0.003(2) 0.053(2) 0.008(2)
C66 0.110(4) 0.086(5) 0.079(3) -0.008(3) 0.052(3) 0.042(4)
C67 0.093(4) 0.112(6) 0.110(4) -0.041(4) 0.058(4) 0.033(4)
C68 0.117(4) 0.076(5) 0.133(5) -0.022(4) 0.095(3) 0.016(4)
C69 0.062(3) 0.070(4) 0.094(4) -0.003(3) 0.054(2) 0.009(3)
C70 0.062(2) 0.039(3) 0.064(2) 0.005(2) 0.044(2) 0.009(2)
C71 0.0464(19) 0.037(2) 0.057(2) -0.0074(19) 0.0369(17) -0.0017(19)
C72 0.045(2) 0.036(2) 0.046(2) -0.0044(19) 0.0224(17) 0.003(2)
C73 0.055(2) 0.038(2) 0.055(2) -0.004(2) 0.032(2) 0.006(2)
C74 0.069(3) 0.046(3) 0.052(2) -0.002(2) 0.030(2) 0.011(2)
C75 0.044(2) 0.051(3) 0.062(3) -0.013(2) 0.024(2) 0.007(2)
C76 0.055(2) 0.047(3) 0.064(2) -0.006(2) 0.0426(19) -0.001(2)
C78 0.053(2) 0.046(3) 0.043(2) 0.0003(19) 0.0305(17) -0.019(2)
C79 0.045(2) 0.049(3) 0.050(2) -0.006(2) 0.0232(18) -0.003(2)
C80 0.056(2) 0.050(3) 0.068(3) 0.012(2) 0.037(2) 0.008(2)
N1 0.0418(17) 0.039(2) 0.062(2) 0.0075(17) 0.0329(15) 0.0108(16)
N2 0.0488(18) 0.033(2) 0.059(2) 0.0029(17) 0.0319(16) 0.0037(17)
N3 0.0424(17) 0.0301(19) 0.0353(15) 0.0004(14) 0.0207(13) -0.0013(15)
N4 0.0441(18) 0.038(2) 0.0412(17) 0.0046(16) 0.0194(14) 0.0000(17)
O1 0.0502(14) 0.053(2) 0.0638(17) 0.0261(15) 0.0408(13) 0.0252(15)
O2 0.0360(15) 0.038(2) 0.092(2) 0.0237(18) 0.0189(16) 0.0039(14)
O3 0.0594(16) 0.0368(19) 0.0580(16) 0.0005(14) 0.0380(13) 0.0103(14)
O4 0.0489(15) 0.0358(17) 0.076(2) -0.0143(16) 0.0386(14) -0.0026(14)
Co1 0.0384(3) 0.0371(3) 0.0596(3) 0.0128(3) 0.0308(2) 0.0070(3)
Co2 0.0445(3) 0.0339(3) 0.0464(3) -0.0024(2) 0.0295(2) 0.0005(3)

loop_
_atom_type_symbol
_atom_type_description
_atom_type_scat_dispersion_real
_atom_type_scat_dispersion_imag
_atom_type_scat_source
C C 0.0033 0.0016 'International Tables Vol C Tables 4.2.6.8 and 6.1.1.4'
H H 0.0000 0.0000 'International Tables Vol C Tables 4.2.6.8 and 6.1.1.4'
N N 0.0061 0.0033 'International Tables Vol C Tables 4.2.6.8 and 6.1.1.4'
O O 0.0106 0.0060 'International Tables Vol C Tables 4.2.6.8 and 6.1.1.4'
Co Co 0.3494 0.9721 'International Tables Vol C Tables 4.2.6.8 and 6.1.1.4'

loop_
_geom_angle_atom_site_label_1
_geom_angle_atom_site_label_2
_geom_angle_atom_site_label_3
_geom_angle
_geom_angle_site_symmetry_1
_geom_angle_site_symmetry_3
_geom_angle_publ_flag
C2 C1 C10 118.5(4) . . ?
C2 C1 C21 119.3(4) . . ?
C10 C1 C21 122.1(4) . . ?
O1 C2 C1 117.6(4) . . ?
O1 C2 C3 122.5(4) . . ?
C1 C2 C3 119.8(4) . . ?
C4 C3 C2 119.4(5) . . ?
C4 C3 C11 115.3(5) . . ?
C2 C3 C11 125.3(4) . . ?
C5 C4 C3 121.2(5) . . ?
C5 C4 H4 119.4 . . ?
C3 C4 H4 119.4 . . ?
C4 C5 C10 120.6(5) . . ?
C4 C5 C6 121.1(5) . . ?
C10 C5 C6 118.2(5) . . ?
C7 C6 C5 122.8(6) . . ?
C7 C6 H6 118.6 . . ?
C5 C6 H6 118.6 . . ?
C6 C7 C8 118.6(6) . . ?
C6 C7 H7 120.7 . . ?
C8 C7 H7 120.7 . . ?
C9 C8 C7 122.5(6) . . ?
C9 C8 H8 118.8 . . ?
C7 C8 H8 118.8 . . ?
C8 C9 C10 118.2(5) . . ?
C8 C9 H9 120.9 . . ?
C10 C9 H9 120.9 . . ?
C5 C10 C1 120.1(5) . . ?
C5 C10 C9 119.6(5) . . ?
C1 C10 C9 120.3(5) . . ?
N1 C11 C3 126.6(5) . . ?
N1 C11 H11 116.7 . . ?
C3 C11 H11 116.7 . . ?
C19 C12 C13 123.5(5) . . ?
C19 C12 N1 118.9(5) . . ?
C13 C12 N1 117.5(5) . . ?
C15 C13 C12 115.4(6) . . ?
C15 C13 C14 121.5(6) . . ?
C12 C13 C14 122.8(6) . . ?
C13 C14 H14A 109.5 . . ?
C13 C14 H14B 109.5 . . ?
H14A C14 H14B 109.5 . . ?
C13 C14 H14C 109.5 . . ?
H14A C14 H14C 109.5 . . ?
H14B C14 H14C 109.5 . . ?
C16 C15 C13 123.0(7) . . ?
C16 C15 H15 118.5 . . ?
C13 C15 H15 118.5 . . ?
C15 C16 C18 117.6(7) . . ?
C15 C16 H16 121.2 . . ?
C18 C16 H16 121.2 . . ?
C16 C18 C19 122.8(6) . . ?
C16 C18 H18 118.6 . . ?
C19 C18 H18 118.6 . . ?
C12 C19 C18 116.4(5) . . ?
C12 C19 C20 122.5(5) . . ?
C18 C19 C20 121.1(6) . . ?
C19 C20 H20A 109.5 . . ?
C19 C20 H20B 109.5 . . ?
H20A C20 H20B 109.5 . . ?
C19 C20 H20C 109.5 . . ?
H20A C20 H20C 109.5 . . ?
H20B C20 H20C 109.5 . . ?
C30 C21 C22 119.3(4) . . ?
C30 C21 C1 120.9(4) . . ?
C22 C21 C1 119.7(4) . . ?
C27 C22 C23 117.1(5) . . ?
C27 C22 C21 121.4(4) . . ?
C23 C22 C21 121.5(5) . . ?
C24 C23 C22 120.4(5) . . ?
C24 C23 H23 119.8 . . ?
C22 C23 H23 119.8 . . ?
C23 C24 C25 121.4(5) . . ?
C23 C24 H24 119.3 . . ?
C25 C24 H24 119.3 . . ?
C26 C25 C24 119.7(5) . . ?
C26 C25 H25 120.1 . . ?
C24 C25 H25 120.1 . . ?
C25 C26 C27 120.2(5) . . ?
C25 C26 H26 119.9 . . ?
C27 C26 H26 119.9 . . ?
C28 C27 C22 116.3(4) . . ?
C28 C27 C26 122.5(5) . . ?
C22 C27 C26 121.2(4) . . ?
C29 C28 C27 124.2(5) . . ?
C29 C28 H28 117.9 . . ?
C27 C28 H28 117.9 . . ?
C28 C29 C31 116.5(4) . . ?
C28 C29 C30 119.9(5) . . ?
C31 C29 C30 123.6(4) . . ?
O3 C30 C21 119.8(4) . . ?
O3 C30 C29 121.5(4) . . ?
C21 C30 C29 118.7(4) . . ?
N3 C31 C29 130.2(4) . . ?
N3 C31 H31 114.9 . . ?
C29 C31 H31 114.9 . . ?
C33 C32 C39 121.1(5) . . ?
C33 C32 N3 118.5(4) . . ?
C39 C32 N3 120.3(4) . . ?
C32 C33 C35 118.8(5) . . ?
C32 C33 C34 121.2(4) . . ?
C35 C33 C34 120.0(5) . . ?
C33 C34 H34A 109.5 . . ?
C33 C34 H34B 109.5 . . ?
H34A C34 H34B 109.5 . . ?
C33 C34 H34C 109.5 . . ?
H34A C34 H34C 109.5 . . ?
H34B C34 H34C 109.5 . . ?
C36 C35 C33 122.8(6) . . ?
C36 C35 H35 118.6 . . ?
C33 C35 H35 118.6 . . ?
C35 C36 C38 117.3(5) . . ?
C35 C36 H36 121.4 . . ?
C38 C36 H36 121.4 . . ?
C39 C38 C36 121.8(5) . . ?
C39 C38 H38 119.1 . . ?
C36 C38 H38 119.1 . . ?
C38 C39 C32 118.1(5) . . ?
C38 C39 C40 122.0(5) . . ?
C32 C39 C40 119.9(5) . . ?
C39 C40 H40A 109.5 . . ?
C39 C40 H40B 109.5 . . ?
H40A C40 H40B 109.5 . . ?
C39 C40 H40C 109.5 . . ?
H40A C40 H40C 109.5 . . ?
H40B C40 H40C 109.5 . . ?
C50 C41 C42 123.1(4) . . ?
C50 C41 C61 115.6(4) . . ?
C42 C41 C61 121.4(4) . . ?
C47 C42 C43 119.3(4) . . ?
C47 C42 C41 118.8(4) . . ?
C43 C42 C41 122.0(4) . . ?
C44 C43 C42 121.0(5) . . ?
C44 C43 H43 119.5 . . ?
C42 C43 H43 119.5 . . ?
C43 C44 C45 119.6(5) . . ?
C43 C44 H44 120.2 . . ?
C45 C44 H44 120.2 . . ?
C46 C45 C44 120.5(5) . . ?
C46 C45 H45 119.8 . . ?
C44 C45 H45 119.8 . . ?
C45 C46 C47 121.9(5) . . ?
C45 C46 H46 119.1 . . ?
C47 C46 H46 119.1 . . ?
C42 C47 C48 119.6(4) . . ?
C42 C47 C46 117.7(5) . . ?
C48 C47 C46 122.6(5) . . ?
C49 C48 C47 122.1(4) . . ?
C49 C48 H48 118.9 . . ?
C47 C48 H48 118.9 . . ?
C48 C49 C51 116.6(4) . . ?
C48 C49 C50 120.7(4) . . ?
C51 C49 C50 122.8(4) . . ?
O2 C50 C41 120.6(4) . . ?
O2 C50 C49 123.7(4) . . ?
C41 C50 C49 115.7(5) . . ?
N2 C51 C49 128.3(4) . . ?
N2 C51 H51 115.8 . . ?
C49 C51 H51 115.8 . . ?
C53 C52 C59 122.2(5) . . ?
C53 C52 N2 117.7(5) . . ?
C59 C52 N2 119.9(5) . . ?
C52 C53 C55 117.3(5) . . ?
C52 C53 C54 122.9(5) . . ?
C55 C53 C54 119.8(5) . . ?
C53 C54 H54A 109.5 . . ?
C53 C54 H54B 109.5 . . ?
H54A C54 H54B 109.5 . . ?
C53 C54 H54C 109.5 . . ?
H54A C54 H54C 109.5 . . ?
H54B C54 H54C 109.5 . . ?
C56 C55 C53 124.4(6) . . ?
C56 C55 H55 117.8 . . ?
C53 C55 H55 117.8 . . ?
C55 C56 C58 115.7(6) . . ?
C55 C56 H56 122.2 . . ?
C58 C56 H56 122.2 . . ?
C59 C58 C56 122.5(6) . . ?
C59 C58 H58 118.8 . . ?
C56 C58 H58 118.8 . . ?
C58 C59 C52 117.8(6) . . ?
C58 C59 C60 119.9(5) . . ?
C52 C59 C60 122.3(5) . . ?
C59 C60 H60A 109.5 . . ?
C59 C60 H60B 109.5 . . ?
H60A C60 H60B 109.5 . . ?
C59 C60 H60C 109.5 . . ?
H60A C60 H60C 109.5 . . ?
H60B C60 H60C 109.5 . . ?
C70 C61 C62 119.8(4) . . ?
C70 C61 C41 122.8(4) . . ?
C62 C61 C41 117.5(4) . . ?
O4 C62 C61 118.5(4) . . ?
O4 C62 C63 122.8(4) . . ?
C61 C62 C63 118.5(4) . . ?
C64 C63 C62 121.5(4) . . ?
C64 C63 C71 116.3(4) . . ?
C62 C63 C71 122.0(4) . . ?
C63 C64 C65 120.2(5) . . ?
C63 C64 H64 119.9 . . ?
C65 C64 H64 119.9 . . ?
C64 C65 C70 119.4(5) . . ?
C64 C65 C66 120.0(5) . . ?
C70 C65 C66 120.6(5) . . ?
C67 C66 C65 117.9(7) . . ?
C67 C66 H66 121.1 . . ?
C65 C66 H66 121.1 . . ?
C66 C67 C68 122.6(7) . . ?
C66 C67 H67 118.7 . . ?
C68 C67 H67 118.7 . . ?
C69 C68 C67 119.6(6) . . ?
C69 C68 H68 120.2 . . ?
C67 C68 H68 120.2 . . ?
C68 C69 C70 121.7(6) . . ?
C68 C69 H69 119.1 . . ?
C70 C69 H69 119.1 . . ?
C61 C70 C69 122.2(5) . . ?
C61 C70 C65 120.4(4) . . ?
C69 C70 C65 117.3(5) . . ?
N4 C71 C63 129.4(4) . . ?
N4 C71 H71 115.3 . . ?
C63 C71 H71 115.3 . . ?
C73 C72 C79 121.4(4) . . ?
C73 C72 N4 119.8(4) . . ?
C79 C72 N4 118.8(4) . . ?
C72 C73 C75 117.4(5) . . ?
C72 C73 C74 121.1(5) . . ?
C75 C73 C74 121.5(5) . . ?
C73 C74 H74A 109.5 . . ?
C73 C74 H74B 109.5 . . ?
H74A C74 H74B 109.5 . . ?
C73 C74 H74C 109.5 . . ?
H74A C74 H74C 109.5 . . ?
H74B C74 H74C 109.5 . . ?
C76 C75 C73 123.9(5) . . ?
C76 C75 H75 118.1 . . ?
C73 C75 H75 118.1 . . ?
C75 C76 C78 116.4(4) . . ?
C75 C76 H76 121.8 . . ?
C78 C76 H76 121.8 . . ?
C79 C78 C76 122.6(5) . . ?
C79 C78 H78 118.7 . . ?
C76 C78 H78 118.7 . . ?
C78 C79 C72 118.2(5) . . ?
C78 C79 C80 120.1(5) . . ?
C72 C79 C80 121.6(4) . . ?
C79 C80 H80A 109.5 . . ?
C79 C80 H80B 109.5 . . ?
H80A C80 H80B 109.5 . . ?
C79 C80 H80C 109.5 . . ?
H80A C80 H80C 109.5 . . ?
H80B C80 H80C 109.5 . . ?
C11 N1 C12 119.1(4) . . ?
C11 N1 Co1 121.7(3) . . ?
C12 N1 Co1 119.1(3) . . ?
C51 N2 C52 116.6(4) . . ?
C51 N2 Co1 119.5(3) . . ?
C52 N2 Co1 123.9(3) . . ?
C31 N3 C32 115.9(4) . . ?
C31 N3 Co2 119.9(3) . . ?
C32 N3 Co2 124.2(3) . . ?
C71 N4 C72 116.3(4) . . ?
C71 N4 Co2 118.9(3) . . ?
C72 N4 Co2 124.8(3) . . ?
C2 O1 Co1 127.3(3) . . ?
C50 O2 Co1 125.4(3) . . ?
C30 O3 Co2 127.4(3) . . ?
C62 O4 Co2 125.8(3) . . ?
O1 Co1 O2 116.40(17) . . ?
O1 Co1 N1 95.62(15) . . ?
O2 Co1 N1 115.90(18) . . ?
O1 Co1 N2 117.87(16) . . ?
O2 Co1 N2 95.18(15) . . ?
N1 Co1 N2 117.54(16) . . ?
O4 Co2 O3 122.29(15) . . ?
O4 Co2 N3 110.85(15) . . ?
O3 Co2 N3 93.90(15) . . ?
O4 Co2 N4 93.19(16) . . ?
O3 Co2 N4 121.14(15) . . ?
N3 Co2 N4 117.03(15) . . ?

loop_
_geom_bond_atom_site_label_1
_geom_bond_atom_site_label_2
_geom_bond_distance
_geom_bond_site_symmetry_2
_geom_bond_publ_flag
C1 C2 1.413(7) . ?
C1 C10 1.433(6) . ?
C1 C21 1.472(7) . ?
C2 O1 1.309(5) . ?
C2 C3 1.428(7) . ?
C3 C4 1.399(7) . ?
C3 C11 1.449(7) . ?
C4 C5 1.369(8) . ?
C4 H4 0.9500 . ?
C5 C10 1.402(8) . ?
C5 C6 1.467(8) . ?
C6 C7 1.302(9) . ?
C6 H6 0.9500 . ?
C7 C8 1.445(9) . ?
C7 H7 0.9500 . ?
C8 C9 1.380(8) . ?
C8 H8 0.9500 . ?
C9 C10 1.445(8) . ?
C9 H9 0.9500 . ?
C11 N1 1.291(6) . ?
C11 H11 0.9500 . ?
C12 C19 1.398(8) . ?
C12 C13 1.428(9) . ?
C12 N1 1.441(6) . ?
C13 C15 1.425(10) . ?
C13 C14 1.461(11) . ?
C14 H14A 0.9800 . ?
C14 H14B 0.9800 . ?
C14 H14C 0.9800 . ?
C15 C16 1.374(12) . ?
C15 H15 0.9500 . ?
C16 C18 1.404(12) . ?
C16 H16 0.9500 . ?
C18 C19 1.416(8) . ?
C18 H18 0.9500 . ?
C19 C20 1.458(9) . ?
C20 H20A 0.9800 . ?
C20 H20B 0.9800 . ?
C20 H20C 0.9800 . ?
C21 C30 1.397(7) . ?
C21 C22 1.454(7) . ?
C22 C27 1.410(7) . ?
C22 C23 1.446(7) . ?
C23 C24 1.376(8) . ?
C23 H23 0.9500 . ?
C24 C25 1.409(9) . ?
C24 H24 0.9500 . ?
C25 C26 1.373(8) . ?
C25 H25 0.9500 . ?
C26 C27 1.421(7) . ?
C26 H26 0.9500 . ?
C27 C28 1.401(7) . ?
C28 C29 1.369(7) . ?
C28 H28 0.9500 . ?
C29 C31 1.426(7) . ?
C29 C30 1.438(6) . ?
C30 O3 1.314(6) . ?
C31 N3 1.296(6) . ?
C31 H31 0.9500 . ?
C32 C33 1.386(7) . ?
C32 C39 1.406(7) . ?
C32 N3 1.434(6) . ?
C33 C35 1.400(8) . ?
C33 C34 1.515(7) . ?
C34 H34A 0.9800 . ?
C34 H34B 0.9800 . ?
C34 H34C 0.9800 . ?
C35 C36 1.341(8) . ?
C35 H35 0.9500 . ?
C36 C38 1.452(9) . ?
C36 H36 0.9500 . ?
C38 C39 1.367(8) . ?
C38 H38 0.9500 . ?
C39 C40 1.519(8) . ?
C40 H40A 0.9800 . ?
C40 H40B 0.9800 . ?
C40 H40C 0.9800 . ?
C41 C50 1.413(7) . ?
C41 C42 1.427(7) . ?
C41 C61 1.507(7) . ?
C42 C47 1.401(7) . ?
C42 C43 1.409(7) . ?
C43 C44 1.380(7) . ?
C43 H43 0.9500 . ?
C44 C45 1.408(8) . ?
C44 H44 0.9500 . ?
C45 C46 1.328(9) . ?
C45 H45 0.9500 . ?
C46 C47 1.446(7) . ?
C46 H46 0.9500 . ?
C47 C48 1.404(7) . ?
C48 C49 1.377(7) . ?
C48 H48 0.9500 . ?
C49 C51 1.439(7) . ?
C49 C50 1.465(7) . ?
C50 O2 1.282(6) . ?
C51 N2 1.289(6) . ?
C51 H51 0.9500 . ?
C52 C53 1.390(7) . ?
C52 C59 1.403(8) . ?
C52 N2 1.451(6) . ?
C53 C55 1.399(8) . ?
C53 C54 1.473(8) . ?
C54 H54A 0.9800 . ?
C54 H54B 0.9800 . ?
C54 H54C 0.9800 . ?
C55 C56 1.361(10) . ?
C55 H55 0.9500 . ?
C56 C58 1.452(11) . ?
C56 H56 0.9500 . ?
C58 C59 1.376(9) . ?
C58 H58 0.9500 . ?
C59 C60 1.520(9) . ?
C60 H60A 0.9800 . ?
C60 H60B 0.9800 . ?
C60 H60C 0.9800 . ?
C61 C70 1.415(7) . ?
C61 C62 1.419(7) . ?
C62 O4 1.304(6) . ?
C62 C63 1.433(7) . ?
C63 C64 1.384(7) . ?
C63 C71 1.449(6) . ?
C64 C65 1.408(7) . ?
C64 H64 0.9500 . ?
C65 C70 1.428(7) . ?
C65 C66 1.438(9) . ?
C66 C67 1.354(10) . ?
C66 H66 0.9500 . ?
C67 C68 1.409(11) . ?
C67 H67 0.9500 . ?
C68 C69 1.356(10) . ?
C68 H68 0.9500 . ?
C69 C70 1.418(8) . ?
C69 H69 0.9500 . ?
C71 N4 1.278(6) . ?
C71 H71 0.9500 . ?
C72 C73 1.395(7) . ?
C72 C79 1.428(7) . ?
C72 N4 1.436(6) . ?
C73 C75 1.406(7) . ?
C73 C74 1.542(8) . ?
C74 H74A 0.9800 . ?
C74 H74B 0.9800 . ?
C74 H74C 0.9800 . ?
C75 C76 1.386(8) . ?
C75 H75 0.9500 . ?
C76 C78 1.429(7) . ?
C76 H76 0.9500 . ?
C78 C79 1.375(7) . ?
C78 H78 0.9500 . ?
C79 C80 1.487(7) . ?
C80 H80A 0.9800 . ?
C80 H80B 0.9800 . ?
C80 H80C 0.9800 . ?
N1 Co1 1.998(4) . ?
N2 Co1 2.000(4) . ?
N3 Co2 2.010(4) . ?
N4 Co2 2.038(4) . ?
O1 Co1 1.894(3) . ?
O2 Co1 1.906(4) . ?
O3 Co2 1.925(3) . ?
O4 Co2 1.897(3) . ?

loop_
_geom_torsion_atom_site_label_1
_geom_torsion_atom_site_label_2
_geom_torsion_atom_site_label_3
_geom_torsion_atom_site_label_4
_geom_torsion
_geom_torsion_site_symmetry_1
_geom_torsion_site_symmetry_2
_geom_torsion_site_symmetry_3
_geom_torsion_site_symmetry_4
_geom_torsion_publ_flag
C10 C1 C2 O1 178.1(5) . . . . ?
C21 C1 C2 O1 1.8(7) . . . . ?
C10 C1 C2 C3 -1.6(7) . . . . ?
C21 C1 C2 C3 -177.9(5) . . . . ?
O1 C2 C3 C4 -174.9(5) . . . . ?
C1 C2 C3 C4 4.9(8) . . . . ?
O1 C2 C3 C11 2.1(9) . . . . ?
C1 C2 C3 C11 -178.2(5) . . . . ?
C2 C3 C4 C5 -4.2(9) . . . . ?
C11 C3 C4 C5 178.6(6) . . . . ?
C3 C4 C5 C10 0.1(10) . . . . ?
C3 C4 C5 C6 -179.8(6) . . . . ?
C4 C5 C6 C7 178.5(8) . . . . ?
C10 C5 C6 C7 -1.3(11) . . . . ?
C5 C6 C7 C8 0.9(12) . . . . ?
C6 C7 C8 C9 1.1(12) . . . . ?
C7 C8 C9 C10 -2.6(11) . . . . ?
C4 C5 C10 C1 3.2(9) . . . . ?
C6 C5 C10 C1 -176.9(5) . . . . ?
C4 C5 C10 C9 179.9(6) . . . . ?
C6 C5 C10 C9 -0.2(9) . . . . ?
C2 C1 C10 C5 -2.4(8) . . . . ?
C21 C1 C10 C5 173.8(5) . . . . ?
C2 C1 C10 C9 -179.1(5) . . . . ?
C21 C1 C10 C9 -2.9(8) . . . . ?
C8 C9 C10 C5 2.1(10) . . . . ?
C8 C9 C10 C1 178.8(6) . . . . ?
C4 C3 C11 N1 -178.3(5) . . . . ?
C2 C3 C11 N1 4.7(9) . . . . ?
C19 C12 C13 C15 -2.5(8) . . . . ?
N1 C12 C13 C15 179.5(5) . . . . ?
C19 C12 C13 C14 -177.6(6) . . . . ?
N1 C12 C13 C14 4.5(9) . . . . ?
C12 C13 C15 C16 10.6(10) . . . . ?
C14 C13 C15 C16 -174.2(8) . . . . ?
C13 C15 C16 C18 -14.6(12) . . . . ?
C15 C16 C18 C19 10.5(11) . . . . ?
C13 C12 C19 C18 -1.0(8) . . . . ?
N1 C12 C19 C18 176.9(4) . . . . ?
C13 C12 C19 C20 177.9(5) . . . . ?
N1 C12 C19 C20 -4.2(7) . . . . ?
C16 C18 C19 C12 -3.0(8) . . . . ?
C16 C18 C19 C20 178.1(6) . . . . ?
C2 C1 C21 C30 -71.9(6) . . . . ?
C10 C1 C21 C30 111.9(5) . . . . ?
C2 C1 C21 C22 105.3(5) . . . . ?
C10 C1 C21 C22 -70.8(6) . . . . ?
C30 C21 C22 C27 -5.0(6) . . . . ?
C1 C21 C22 C27 177.7(4) . . . . ?
C30 C21 C22 C23 177.0(4) . . . . ?
C1 C21 C22 C23 -0.3(6) . . . . ?
C27 C22 C23 C24 -0.1(7) . . . . ?
C21 C22 C23 C24 178.1(4) . . . . ?
C22 C23 C24 C25 -0.7(7) . . . . ?
C23 C24 C25 C26 1.3(7) . . . . ?
C24 C25 C26 C27 -1.1(7) . . . . ?
C23 C22 C27 C28 -178.4(4) . . . . ?
C21 C22 C27 C28 3.4(6) . . . . ?
C23 C22 C27 C26 0.2(6) . . . . ?
C21 C22 C27 C26 -177.9(4) . . . . ?
C25 C26 C27 C28 178.9(4) . . . . ?
C25 C26 C27 C22 0.3(7) . . . . ?
C22 C27 C28 C29 0.2(7) . . . . ?
C26 C27 C28 C29 -178.5(4) . . . . ?
C27 C28 C29 C31 177.2(4) . . . . ?
C27 C28 C29 C30 -2.2(7) . . . . ?
C22 C21 C30 O3 179.6(4) . . . . ?
C1 C21 C30 O3 -3.2(6) . . . . ?
C22 C21 C30 C29 2.8(6) . . . . ?
C1 C21 C30 C29 -180.0(4) . . . . ?
C28 C29 C30 O3 -176.1(4) . . . . ?
C31 C29 C30 O3 4.5(7) . . . . ?
C28 C29 C30 C21 0.7(6) . . . . ?
C31 C29 C30 C21 -178.7(4) . . . . ?
C28 C29 C31 N3 -174.9(5) . . . . ?
C30 C29 C31 N3 4.5(7) . . . . ?
C39 C32 C33 C35 -1.7(7) . . . . ?
N3 C32 C33 C35 -177.9(5) . . . . ?
C39 C32 C33 C34 -179.8(5) . . . . ?
N3 C32 C33 C34 4.0(7) . . . . ?
C32 C33 C35 C36 2.4(9) . . . . ?
C34 C33 C35 C36 -179.5(6) . . . . ?
C33 C35 C36 C38 -1.7(9) . . . . ?
C35 C36 C38 C39 0.5(8) . . . . ?
C36 C38 C39 C32 0.1(8) . . . . ?
C36 C38 C39 C40 -179.6(5) . . . . ?
C33 C32 C39 C38 0.5(7) . . . . ?
N3 C32 C39 C38 176.7(4) . . . . ?
C33 C32 C39 C40 -179.7(5) . . . . ?
N3 C32 C39 C40 -3.6(7) . . . . ?
C50 C41 C42 C47 1.4(7) . . . . ?
C61 C41 C42 C47 -178.9(4) . . . . ?
C50 C41 C42 C43 -178.9(5) . . . . ?
C61 C41 C42 C43 0.7(7) . . . . ?
C47 C42 C43 C44 1.9(8) . . . . ?
C41 C42 C43 C44 -177.7(5) . . . . ?
C42 C43 C44 C45 -0.8(8) . . . . ?
C43 C44 C45 C46 1.2(9) . . . . ?
C44 C45 C46 C47 -2.7(9) . . . . ?
C43 C42 C47 C48 179.2(5) . . . . ?
C41 C42 C47 C48 -1.2(7) . . . . ?
C43 C42 C47 C46 -3.2(7) . . . . ?
C41 C42 C47 C46 176.5(5) . . . . ?
C45 C46 C47 C42 3.7(8) . . . . ?
C45 C46 C47 C48 -178.7(5) . . . . ?
C42 C47 C48 C49 -1.3(8) . . . . ?
C46 C47 C48 C49 -178.9(5) . . . . ?
C47 C48 C49 C51 -175.8(5) . . . . ?
C47 C48 C49 C50 3.7(8) . . . . ?
C42 C41 C50 O2 -178.3(5) . . . . ?
C61 C41 C50 O2 2.0(7) . . . . ?
C42 C41 C50 C49 0.8(7) . . . . ?
C61 C41 C50 C49 -178.9(4) . . . . ?
C48 C49 C50 O2 175.7(5) . . . . ?
C51 C49 C50 O2 -4.8(8) . . . . ?
C48 C49 C50 C41 -3.3(7) . . . . ?
C51 C49 C50 C41 176.2(5) . . . . ?
C48 C49 C51 N2 -174.9(5) . . . . ?
C50 C49 C51 N2 5.6(8) . . . . ?
C59 C52 C53 C55 3.2(7) . . . . ?
N2 C52 C53 C55 178.9(4) . . . . ?
C59 C52 C53 C54 -177.3(5) . . . . ?
N2 C52 C53 C54 -1.7(7) . . . . ?
C52 C53 C55 C56 -0.1(8) . . . . ?
C54 C53 C55 C56 -179.6(5) . . . . ?
C53 C55 C56 C58 -3.1(8) . . . . ?
C55 C56 C58 C59 3.6(9) . . . . ?
C56 C58 C59 C52 -0.7(8) . . . . ?
C56 C58 C59 C60 -179.8(5) . . . . ?
C53 C52 C59 C58 -2.8(7) . . . . ?
N2 C52 C59 C58 -178.3(5) . . . . ?
C53 C52 C59 C60 176.2(5) . . . . ?
N2 C52 C59 C60 0.7(7) . . . . ?
C50 C41 C61 C70 101.2(6) . . . . ?
C42 C41 C61 C70 -78.5(7) . . . . ?
C50 C41 C61 C62 -77.9(6) . . . . ?
C42 C41 C61 C62 102.4(5) . . . . ?
C70 C61 C62 O4 179.1(5) . . . . ?
C41 C61 C62 O4 -1.8(7) . . . . ?
C70 C61 C62 C63 2.3(7) . . . . ?
C41 C61 C62 C63 -178.6(4) . . . . ?
O4 C62 C63 C64 -179.8(5) . . . . ?
C61 C62 C63 C64 -3.2(7) . . . . ?
O4 C62 C63 C71 -4.4(7) . . . . ?
C61 C62 C63 C71 172.2(5) . . . . ?
C62 C63 C64 C65 0.3(8) . . . . ?
C71 C63 C64 C65 -175.3(5) . . . . ?
C63 C64 C65 C70 3.3(8) . . . . ?
C63 C64 C65 C66 -177.3(6) . . . . ?
C64 C65 C66 C67 178.8(7) . . . . ?
C70 C65 C66 C67 -1.8(10) . . . . ?
C65 C66 C67 C68 4.7(13) . . . . ?
C66 C67 C68 C69 -5.9(14) . . . . ?
C67 C68 C69 C70 4.0(12) . . . . ?
C62 C61 C70 C69 177.6(5) . . . . ?
C41 C61 C70 C69 -1.5(8) . . . . ?
C62 C61 C70 C65 1.3(8) . . . . ?
C41 C61 C70 C65 -177.8(5) . . . . ?
C68 C69 C70 C61 -177.6(6) . . . . ?
C68 C69 C70 C65 -1.2(10) . . . . ?
C64 C65 C70 C61 -4.1(8) . . . . ?
C66 C65 C70 C61 176.5(6) . . . . ?
C64 C65 C70 C69 179.4(5) . . . . ?
C66 C65 C70 C69 0.0(9) . . . . ?
C64 C63 C71 N4 -169.5(5) . . . . ?
C62 C63 C71 N4 14.9(8) . . . . ?
C79 C72 C73 C75 -1.1(7) . . . . ?
N4 C72 C73 C75 179.0(4) . . . . ?
C79 C72 C73 C74 -180.0(4) . . . . ?
N4 C72 C73 C74 0.1(7) . . . . ?
C72 C73 C75 C76 0.4(8) . . . . ?
C74 C73 C75 C76 179.2(5) . . . . ?
C73 C75 C76 C78 -1.2(8) . . . . ?
C75 C76 C78 C79 3.0(7) . . . . ?
C76 C78 C79 C72 -3.7(7) . . . . ?
C76 C78 C79 C80 178.7(5) . . . . ?
C73 C72 C79 C78 2.7(7) . . . . ?
N4 C72 C79 C78 -177.3(4) . . . . ?
C73 C72 C79 C80 -179.7(5) . . . . ?
N4 C72 C79 C80 0.3(7) . . . . ?
C3 C11 N1 C12 -177.5(5) . . . . ?
C3 C11 N1 Co1 -1.8(8) . . . . ?
C19 C12 N1 C11 76.1(6) . . . . ?
C13 C12 N1 C11 -105.9(6) . . . . ?
C19 C12 N1 Co1 -99.7(5) . . . . ?
C13 C12 N1 Co1 78.4(5) . . . . ?
C49 C51 N2 C52 -169.9(5) . . . . ?
C49 C51 N2 Co1 11.0(7) . . . . ?
C53 C52 N2 C51 76.5(6) . . . . ?
C59 C52 N2 C51 -107.8(5) . . . . ?
C53 C52 N2 Co1 -104.5(4) . . . . ?
C59 C52 N2 Co1 71.3(5) . . . . ?
C29 C31 N3 C32 -178.1(4) . . . . ?
C29 C31 N3 Co2 2.6(6) . . . . ?
C33 C32 N3 C31 80.8(5) . . . . ?
C39 C32 N3 C31 -95.4(5) . . . . ?
C33 C32 N3 Co2 -99.9(5) . . . . ?
C39 C32 N3 Co2 83.8(5) . . . . ?
C63 C71 N4 C72 -176.8(5) . . . . ?
C63 C71 N4 Co2 2.2(7) . . . . ?
C73 C72 N4 C71 -110.1(5) . . . . ?
C79 C72 N4 C71 69.9(6) . . . . ?
C73 C72 N4 Co2 71.0(5) . . . . ?
C79 C72 N4 Co2 -108.9(4) . . . . ?
C1 C2 O1 Co1 169.4(3) . . . . ?
C3 C2 O1 Co1 -10.8(7) . . . . ?
C41 C50 O2 Co1 165.0(4) . . . . ?
C49 C50 O2 Co1 -14.0(8) . . . . ?
C21 C30 O3 Co2 162.9(3) . . . . ?
C29 C30 O3 Co2 -20.5(6) . . . . ?
C61 C62 O4 Co2 160.7(4) . . . . ?
C63 C62 O4 Co2 -22.7(7) . . . . ?
C2 O1 Co1 O2 -111.8(4) . . . . ?
C2 O1 Co1 N1 10.8(4) . . . . ?
C2 O1 Co1 N2 136.0(4) . . . . ?
C50 O2 Co1 O1 -101.2(4) . . . . ?
C50 O2 Co1 N1 147.6(4) . . . . ?
C50 O2 Co1 N2 23.5(5) . . . . ?
C11 N1 Co1 O1 -4.3(4) . . . . ?
C12 N1 Co1 O1 171.4(4) . . . . ?
C11 N1 Co1 O2 118.7(4) . . . . ?
C12 N1 Co1 O2 -65.6(4) . . . . ?
C11 N1 Co1 N2 -129.8(4) . . . . ?
C12 N1 Co1 N2 45.9(4) . . . . ?
C51 N2 Co1 O1 102.3(4) . . . . ?
C52 N2 Co1 O1 -76.7(4) . . . . ?
C51 N2 Co1 O2 -21.2(4) . . . . ?
C52 N2 Co1 O2 159.7(4) . . . . ?
C51 N2 Co1 N1 -144.1(4) . . . . ?
C52 N2 Co1 N1 36.9(4) . . . . ?
C62 O4 Co2 O3 -99.8(4) . . . . ?
C62 O4 Co2 N3 151.2(4) . . . . ?
C62 O4 Co2 N4 30.6(4) . . . . ?
C30 O3 Co2 O4 -95.9(4) . . . . ?
C30 O3 Co2 N3 21.8(4) . . . . ?
C30 O3 Co2 N4 146.8(3) . . . . ?
C31 N3 Co2 O4 114.7(3) . . . . ?
C32 N3 Co2 O4 -64.5(4) . . . . ?
C31 N3 Co2 O3 -12.1(3) . . . . ?
C32 N3 Co2 O3 168.7(3) . . . . ?
C31 N3 Co2 N4 -140.2(3) . . . . ?
C32 N3 Co2 N4 40.6(4) . . . . ?
C71 N4 Co2 O4 -19.7(4) . . . . ?
C72 N4 Co2 O4 159.1(4) . . . . ?
C71 N4 Co2 O3 111.5(4) . . . . ?
C72 N4 Co2 O3 -69.7(4) . . . . ?
C71 N4 Co2 N3 -135.1(3) . . . . ?
C72 N4 Co2 N3 43.7(4) . . . . ?

loop_
_platon_squeeze_void_nr
_platon_squeeze_void_average_x
_platon_squeeze_void_average_y
_platon_squeeze_void_average_z
_platon_squeeze_void_volume
_platon_squeeze_void_count_electrons
_platon_squeeze_void_content
1 -0.011 -0.092 1.000 878 233 ' '
2 0.319 0.112 0.329 16 5 ' '
3 0.681 0.612 0.671 16 5 ' '
